data_7242060
loop_
_publ_author_name
'Li, Yanyan'
'Lin, Liting'
'Yang, Jie'
'Qian, Kun'
'Jiang, Tao'
'Li, Hong'

_publ_section_title
;
 Red/green-light emission in continuous dielectric phase transition
 materials: [Me3NVinyl]2[MnX4] (X = Cl, Br)
;
_journal_issue 4
_journal_name_full 'RSC Advances'
_journal_page_first 2329
_journal_page_last 2336
_journal_paper_doi 10.1039/D0RA08795E
_journal_volume 11
_journal_year 2021
_chemical_formula_sum 'C10 H24 Cl4 Mn N2'
_chemical_formula_weight 369.05
_space_group_crystal_system orthorhombic
_space_group_IT_number 62
_space_group_name_Hall '-P 2ac 2n'
_space_group_name_H-M_alt 'P n m a'
_atom_sites_solution_hydrogens geom
_audit_creation_method SHELXL-2018/3
_audit_update_record
;
2020-07-31 deposited with the CCDC.	2020-12-21 downloaded from the CCDC.
;
_cell_angle_alpha 90
_cell_angle_beta 90
_cell_angle_gamma 90
_cell_formula_units_Z 4
_cell_length_a 13.1016(14)
_cell_length_b 9.0403(12)
_cell_length_c 16.1804(19)
_cell_measurement_reflns_used 1722
_cell_measurement_temperature 348(2)
_cell_measurement_theta_max 27.5360
_cell_measurement_theta_min 2.0150
_cell_volume 1916.4(4)
_computing_structure_refinement 'SHELXL-2018/3 (Sheldrick, 2018)'
_diffrn_ambient_temperature 348(2)
_diffrn_measured_fraction_theta_full 0.999
_diffrn_measured_fraction_theta_max 0.792
_diffrn_measurement_device_type 'XtaLAB Synergy R, HyPix'
_diffrn_radiation_type MoK\a
_diffrn_radiation_wavelength 0.71073
_diffrn_reflns_av_R_equivalents 0.0472
_diffrn_reflns_av_unetI/netI 0.0472
_diffrn_reflns_Laue_measured_fraction_full 0.999
_diffrn_reflns_Laue_measured_fraction_max 0.792
_diffrn_reflns_limit_h_max 17
_diffrn_reflns_limit_h_min -15
_diffrn_reflns_limit_k_max 11
_diffrn_reflns_limit_k_min -11
_diffrn_reflns_limit_l_max 20
_diffrn_reflns_limit_l_min -20
_diffrn_reflns_number 10811
_diffrn_reflns_point_group_measured_fraction_full 0.999
_diffrn_reflns_point_group_measured_fraction_max 0.792
_diffrn_reflns_theta_full 25.242
_diffrn_reflns_theta_max 30.101
_diffrn_reflns_theta_min 2.000
_exptl_absorpt_coefficient_mu 1.232
_exptl_crystal_density_diffrn 1.283
_exptl_crystal_description block
_exptl_crystal_F_000 768
_exptl_crystal_size_max 0.1
_exptl_crystal_size_mid 0.1
_exptl_crystal_size_min 0.1
_refine_diff_density_max 0.549
_refine_diff_density_min -0.399
_refine_diff_density_rms 0.076
_refine_ls_extinction_method none
_refine_ls_goodness_of_fit_ref 1.086
_refine_ls_hydrogen_treatment constr
_refine_ls_matrix_type full
_refine_ls_number_parameters 139
_refine_ls_number_reflns 2365
_refine_ls_number_restraints 166
_refine_ls_restrained_S_all 1.146
_refine_ls_R_factor_all 0.1622
_refine_ls_R_factor_gt 0.0915
_refine_ls_shift/su_max 0.015
_refine_ls_shift/su_mean 0.001
_refine_ls_structure_factor_coef Fsqd
_refine_ls_weighting_details 'w=1/[\s^2^(Fo^2^)+(0.0880P)^2^+1.5029P] where P=(Fo^2^+2Fc^2^)/3'
_refine_ls_weighting_scheme calc
_refine_ls_wR_factor_gt 0.2407
_refine_ls_wR_factor_ref 0.2765
_reflns_Friedel_coverage 0.000
_reflns_number_gt 910
_reflns_number_total 2365
_reflns_threshold_expression 'I > 2\s(I)'
_cod_data_source_file d0ra08795e2.cif
_cod_data_source_block Pna21
_cod_database_code 7242060
_shelx_shelxl_version_number 2018/3
_shelx_space_group_comment
;
The symmetry employed for this shelxl refinement is uniquely defined
by the following loop, which should always be used as a source of
symmetry information in preference to the above space-group names.
They are only intended as comments.
;

loop_
_space_group_symop_operation_xyz
'x, y, z'
'-x+1/2, -y, z+1/2'
'x+1/2, -y+1/2, -z+1/2'
'-x, y+1/2, -z'
'-x, -y, -z'
'x-1/2, y, -z-1/2'
'-x-1/2, y-1/2, z-1/2'
'x, -y-1/2, z'

loop_
_atom_site_label
_atom_site_type_symbol
_atom_site_fract_x
_atom_site_fract_y
_atom_site_fract_z
_atom_site_U_iso_or_equiv
_atom_site_adp_type
_atom_site_occupancy
_atom_site_site_symmetry_order
_atom_site_calc_flag
_atom_site_refinement_flags_posn
_atom_site_refinement_flags_adp
_atom_site_refinement_flags_occupancy
_atom_site_disorder_assembly
_atom_site_disorder_group
Mn1 Mn 0.24993(9) 0.250000 0.40226(8) 0.1178(6) Uani 1 2 d S T P . .
Cl1 Cl 0.1926(3) 0.0348(3) 0.33776(19) 0.2190(14) Uani 1 1 d . . . . .
Cl2 Cl 0.1873(3) 0.250000 0.53855(19) 0.1936(15) Uani 1 2 d S T P . .
Cl3 Cl 0.4274(2) 0.250000 0.3992(3) 0.2077(17) Uani 1 2 d S T P . .
N1_1 N 0.4955(8) 0.750000 0.3374(6) 0.181(3) Uani 1 2 d DS TU P . .
C1_1 C 0.4270(13) 0.8118(17) 0.4055(9) 0.213(7) Uani 0.5 1 d D U P A -1
H1A_1 H 0.386877 0.891818 0.383831 0.319 Uiso 0.5 1 calc R U P A -1
H1B_1 H 0.468442 0.847322 0.450218 0.319 Uiso 0.5 1 calc R U P A -1
H1C_1 H 0.382485 0.735230 0.425306 0.319 Uiso 0.5 1 calc R U P A -1
C2_1 C 0.5896(12) 0.8391(17) 0.3358(12) 0.230(8) Uani 0.5 1 d D U P A -1
H2A_1 H 0.643988 0.781770 0.312323 0.345 Uiso 0.5 1 calc R U P A -1
H2B_1 H 0.607347 0.867521 0.391136 0.345 Uiso 0.5 1 calc R U P A -1
H2C_1 H 0.578680 0.926100 0.302948 0.345 Uiso 0.5 1 calc R U P A -1
C3_1 C 0.5171(14) 0.5934(13) 0.3593(12) 0.214(7) Uani 0.5 1 d D U P A -1
H3A_1 H 0.457619 0.549911 0.383924 0.321 Uiso 0.5 1 calc R U P A -1
H3B_1 H 0.572825 0.589636 0.397801 0.321 Uiso 0.5 1 calc R U P A -1
H3C_1 H 0.535010 0.539441 0.310262 0.321 Uiso 0.5 1 calc R U P A -1
C4_1 C 0.4379(11) 0.760(3) 0.2595(8) 0.222(5) Uani 0.5 1 d D U P A -1
H4_1 H 0.379041 0.816566 0.254296 0.267 Uiso 0.5 1 calc R U P A -1
C5_1 C 0.476(2) 0.681(3) 0.1964(8) 0.294(10) Uani 0.5 1 d D U P A -1
H5A_1 H 0.535548 0.625756 0.203896 0.353 Uiso 0.5 1 calc R U P A -1
H5B_1 H 0.444123 0.682178 0.145272 0.353 Uiso 0.5 1 calc R U P A -1
N1_2 N 0.3671(8) 0.2598(19) 0.0918(7) 0.190(4) Uani 0.5 1 d D U P B -1
C1_2 C 0.4034(13) 0.3099(18) 0.0099(9) 0.214(7) Uani 0.5 1 d D U P B -1
H1A_2 H 0.405243 0.227445 -0.027414 0.321 Uiso 0.5 1 calc R U P B -1
H1B_2 H 0.470696 0.350902 0.015252 0.321 Uiso 0.5 1 calc R U P B -1
H1C_2 H 0.357892 0.384043 -0.011232 0.321 Uiso 0.5 1 calc R U P B -1
C2_2 C 0.4133(14) 0.352(2) 0.1586(10) 0.224(8) Uani 0.5 1 d D U P B -1
H2A_2 H 0.465337 0.414166 0.135474 0.336 Uiso 0.5 1 calc R U P B -1
H2B_2 H 0.442778 0.288674 0.199797 0.336 Uiso 0.5 1 calc R U P B -1
H2C_2 H 0.361365 0.412328 0.183416 0.336 Uiso 0.5 1 calc R U P B -1
C3_2 C 0.3911(16) 0.1022(18) 0.1040(11) 0.248(9) Uani 0.5 1 d D U P B -1
H3A_2 H 0.393864 0.053467 0.051343 0.371 Uiso 0.5 1 calc R U P B -1
H3B_2 H 0.339110 0.057306 0.137465 0.371 Uiso 0.5 1 calc R U P B -1
H3C_2 H 0.455924 0.093133 0.131161 0.371 Uiso 0.5 1 calc R U P B -1
C4_2 C 0.2538(10) 0.283(2) 0.0926(10) 0.219(6) Uani 0.5 1 d D U P B -1
H4A_2 H 0.223336 0.368177 0.072394 0.262 Uiso 0.5 1 calc R U P B -1
C5_2 C 0.1995(13) 0.171(3) 0.1245(16) 0.283(10) Uani 0.5 1 d D U P B -1
H5A_2 H 0.232583 0.087037 0.144179 0.340 Uiso 0.5 1 calc R U P B -1
H5B_2 H 0.128740 0.177379 0.127066 0.340 Uiso 0.5 1 calc R U P B -1

loop_
_atom_site_aniso_label
_atom_site_aniso_U_11
_atom_site_aniso_U_22
_atom_site_aniso_U_33
_atom_site_aniso_U_23
_atom_site_aniso_U_13
_atom_site_aniso_U_12
Mn1 0.1110(10) 0.1101(10) 0.1325(11) 0.000 -0.0089(8) 0.000
Cl1 0.223(3) 0.179(2) 0.256(3) -0.071(2) -0.015(2) -0.044(2)
Cl2 0.212(3) 0.221(4) 0.148(2) 0.000 0.011(2) 0.000
Cl3 0.120(2) 0.216(4) 0.288(4) 0.000 -0.007(2) 0.000
N1_1 0.210(9) 0.145(7) 0.187(8) 0.000 0.006(7) 0.000
C1_1 0.239(15) 0.190(17) 0.210(14) -0.019(11) 0.042(12) 0.035(12)
C2_1 0.225(16) 0.194(15) 0.271(15) 0.035(13) 0.014(15) -0.064(13)
C3_1 0.265(17) 0.138(12) 0.240(14) 0.023(13) 0.054(14) 0.008(13)
C4_1 0.275(12) 0.179(10) 0.212(11) 0.009(9) 0.018(9) 0.000(10)
C5_1 0.345(19) 0.24(2) 0.297(19) 0.013(16) 0.020(17) 0.016(16)
N1_2 0.186(7) 0.141(9) 0.244(10) -0.042(11) -0.026(9) -0.047(12)
C1_2 0.205(13) 0.185(17) 0.252(14) -0.012(13) 0.048(13) -0.020(12)
C2_2 0.212(15) 0.189(15) 0.270(17) -0.052(14) -0.059(14) -0.026(14)
C3_2 0.265(16) 0.193(16) 0.284(18) -0.028(16) -0.054(17) -0.019(17)
C4_2 0.209(10) 0.167(12) 0.280(12) -0.039(12) -0.011(11) -0.032(12)
C5_2 0.256(17) 0.24(2) 0.36(2) -0.006(18) 0.027(18) -0.030(17)

loop_
_atom_type_symbol
_atom_type_description
_atom_type_scat_dispersion_real
_atom_type_scat_dispersion_imag
_atom_type_scat_source
C C 0.0033 0.0016 'International Tables Vol C Tables 4.2.6.8 and 6.1.1.4'
H H 0.0000 0.0000 'International Tables Vol C Tables 4.2.6.8 and 6.1.1.4'
Cl Cl 0.1484 0.1585 'International Tables Vol C Tables 4.2.6.8 and 6.1.1.4'
Mn Mn 0.3368 0.7283 'International Tables Vol C Tables 4.2.6.8 and 6.1.1.4'
N N 0.0061 0.0033 'International Tables Vol C Tables 4.2.6.8 and 6.1.1.4'

loop_
_geom_angle_atom_site_label_1
_geom_angle_atom_site_label_2
_geom_angle_atom_site_label_3
_geom_angle
_geom_angle_site_symmetry_1
_geom_angle_site_symmetry_3
_geom_angle_publ_flag
Cl3 Mn1 Cl1 108.20(11) . . ?
Cl3 Mn1 Cl1 108.20(11) . 8_565 ?
Cl1 Mn1 Cl1 113.08(18) . 8_565 ?
Cl3 Mn1 Cl2 111.62(16) . . ?
Cl1 Mn1 Cl2 107.89(10) . . ?
Cl1 Mn1 Cl2 107.89(10) 8_565 . ?
C4_1 N1_1 C2_1 112.4(9) . . ?
C4_1 N1_1 C3_1 111.1(9) . . ?
C2_1 N1_1 C3_1 111.4(10) . . ?
C4_1 N1_1 C1_1 107.2(9) . . ?
C2_1 N1_1 C1_1 107.7(8) . . ?
C3_1 N1_1 C1_1 106.8(9) . . ?
N1_1 C1_1 H1A_1 109.5 . . ?
N1_1 C1_1 H1B_1 109.5 . . ?
H1A_1 C1_1 H1B_1 109.5 . . ?
N1_1 C1_1 H1C_1 109.5 . . ?
H1A_1 C1_1 H1C_1 109.5 . . ?
H1B_1 C1_1 H1C_1 109.5 . . ?
N1_1 C2_1 H2A_1 109.5 . . ?
N1_1 C2_1 H2B_1 109.5 . . ?
H2A_1 C2_1 H2B_1 109.5 . . ?
N1_1 C2_1 H2C_1 109.5 . . ?
H2A_1 C2_1 H2C_1 109.5 . . ?
H2B_1 C2_1 H2C_1 109.5 . . ?
N1_1 C3_1 H3A_1 109.5 . . ?
N1_1 C3_1 H3B_1 109.5 . . ?
H3A_1 C3_1 H3B_1 109.5 . . ?
N1_1 C3_1 H3C_1 109.5 . . ?
H3A_1 C3_1 H3C_1 109.5 . . ?
H3B_1 C3_1 H3C_1 109.5 . . ?
C5_1 C4_1 N1_1 115.2(11) . . ?
C5_1 C4_1 H4_1 122.4 . . ?
N1_1 C4_1 H4_1 122.4 . . ?
C4_1 C5_1 H5A_1 120.0 . . ?
C4_1 C5_1 H5B_1 120.0 . . ?
H5A_1 C5_1 H5B_1 120.0 . . ?
C3_2 N1_2 C1_2 110.4(10) . . ?
C3_2 N1_2 C2_2 110.9(10) . . ?
C1_2 N1_2 C2_2 110.3(10) . . ?
C3_2 N1_2 C4_2 110.1(10) . . ?
C1_2 N1_2 C4_2 106.5(9) . . ?
C2_2 N1_2 C4_2 108.6(9) . . ?
N1_2 C1_2 H1A_2 109.5 . . ?
N1_2 C1_2 H1B_2 109.5 . . ?
H1A_2 C1_2 H1B_2 109.5 . . ?
N1_2 C1_2 H1C_2 109.5 . . ?
H1A_2 C1_2 H1C_2 109.5 . . ?
H1B_2 C1_2 H1C_2 109.5 . . ?
N1_2 C2_2 H2A_2 109.5 . . ?
N1_2 C2_2 H2B_2 109.5 . . ?
H2A_2 C2_2 H2B_2 109.5 . . ?
N1_2 C2_2 H2C_2 109.5 . . ?
H2A_2 C2_2 H2C_2 109.5 . . ?
H2B_2 C2_2 H2C_2 109.5 . . ?
N1_2 C3_2 H3A_2 109.5 . . ?
N1_2 C3_2 H3B_2 109.5 . . ?
H3A_2 C3_2 H3B_2 109.5 . . ?
N1_2 C3_2 H3C_2 109.5 . . ?
H3A_2 C3_2 H3C_2 109.5 . . ?
H3B_2 C3_2 H3C_2 109.5 . . ?
C5_2 C4_2 N1_2 115.2(11) . . ?
C5_2 C4_2 H4A_2 122.4 . . ?
N1_2 C4_2 H4A_2 122.4 . . ?
C4_2 C5_2 H5A_2 120.0 . . ?
C4_2 C5_2 H5B_2 120.0 . . ?
H5A_2 C5_2 H5B_2 120.0 . . ?

loop_
_geom_bond_atom_site_label_1
_geom_bond_atom_site_label_2
_geom_bond_distance
_geom_bond_site_symmetry_2
_geom_bond_publ_flag
Mn1 Cl3 2.325(3) . ?
Mn1 Cl1 2.332(2) . ?
Mn1 Cl1 2.332(2) 8_565 ?
Mn1 Cl2 2.353(3) . ?
N1_1 C4_1 1.472(12) . ?
N1_1 C2_1 1.473(12) . ?
N1_1 C3_1 1.487(11) . ?
N1_1 C1_1 1.527(12) . ?
C1_1 H1A_1 0.9600 . ?
C1_1 H1B_1 0.9600 . ?
C1_1 H1C_1 0.9600 . ?
C2_1 H2A_1 0.9600 . ?
C2_1 H2B_1 0.9600 . ?
C2_1 H2C_1 0.9600 . ?
C3_1 H3A_1 0.9600 . ?
C3_1 H3B_1 0.9600 . ?
C3_1 H3C_1 0.9600 . ?
C4_1 C5_1 1.342(9) . ?
C4_1 H4_1 0.9300 . ?
C5_1 H5A_1 0.9300 . ?
C5_1 H5B_1 0.9300 . ?
N1_2 C3_2 1.472(14) . ?
N1_2 C1_2 1.479(12) . ?
N1_2 C2_2 1.493(12) . ?
N1_2 C4_2 1.499(12) . ?
C1_2 H1A_2 0.9600 . ?
C1_2 H1B_2 0.9600 . ?
C1_2 H1C_2 0.9600 . ?
C2_2 H2A_2 0.9600 . ?
C2_2 H2B_2 0.9600 . ?
C2_2 H2C_2 0.9600 . ?
C3_2 H3A_2 0.9600 . ?
C3_2 H3B_2 0.9600 . ?
C3_2 H3C_2 0.9600 . ?
C4_2 C5_2 1.337(9) . ?
C4_2 H4A_2 0.9300 . ?
C5_2 H5A_2 0.9300 . ?
C5_2 H5B_2 0.9300 . ?

loop_
_geom_torsion_atom_site_label_1
_geom_torsion_atom_site_label_2
_geom_torsion_atom_site_label_3
_geom_torsion_atom_site_label_4
_geom_torsion
_geom_torsion_site_symmetry_1
_geom_torsion_site_symmetry_2
_geom_torsion_site_symmetry_3
_geom_torsion_site_symmetry_4
_geom_torsion_publ_flag
C2_1 N1_1 C4_1 C5_1 76(2) . . . . ?
C3_1 N1_1 C4_1 C5_1 -49(2) . . . . ?
C1_1 N1_1 C4_1 C5_1 -165.8(19) . . . . ?
C3_2 N1_2 C4_2 C5_2 17(2) . . . . ?
C1_2 N1_2 C4_2 C5_2 136(2) . . . . ?
C2_2 N1_2 C4_2 C5_2 -105(2) . . . . ?
